data_2014861
loop_
_publ_author_name
'Koshiyama, Tamami'
'Kato, Masako'

_publ_section_title
;Bis(\m-pyridine-2-thiolato)-\k^4^<i>S</i>:<i>N</i>;<i>N</i>:<i>S</i>-bis[(pyridine-2-thiolato-\k<i>S</i>)(2-pyridylphenyl-\k^2^<i>N</i>,<i>C</i>^2^)platinum(III)](<i>Pt{---</i>Pt}):
 the non-solvated and acetonitrile-solvated forms
;
_journal_issue 4
_journal_name_full 'Acta Crystallographica Section C'
_journal_page_first m173
_journal_page_last m176
_journal_paper_doi 10.1107/S0108270105004968
_journal_volume 61
_journal_year 2005
_chemical_formula_iupac '[Pt2 (C11 H8 N)2 (C5 H4 N S)4]'
_chemical_formula_moiety 'C42 H32 N6 Pt2 S4'
_chemical_formula_sum 'C42 H32 N6 Pt2 S4'
_chemical_formula_weight 1139.18
_chemical_name_systematic
;
Bis(\m-pyridine-2-thiolato)-\k^4^S:N;N:S-bis[(pyridine-2-thiolato-
\kS)(2-pyridylphenyl-\k^2^N,C^2^)platinum(III)](Pt---Pt)
;
_space_group_IT_number 2
_symmetry_cell_setting triclinic
_symmetry_space_group_name_Hall '-P 1'
_symmetry_space_group_name_H-M 'P -1'
_cell_angle_alpha 67.918(9)
_cell_angle_beta 84.242(13)
_cell_angle_gamma 69.034(10)
_cell_formula_units_Z 2
_cell_length_a 11.3534(2)
_cell_length_b 12.3455(2)
_cell_length_c 15.3328(4)
_cell_measurement_reflns_used 5557
_cell_measurement_temperature 173.1
_cell_measurement_theta_max 27.5
_cell_measurement_theta_min 3.1
_cell_volume 1858.15(19)
_computing_cell_refinement CrystalClear
_computing_data_collection 'CrystalClear (Rigaku/MSC, 2001)'
_computing_data_reduction 'CrystalStructure (Rigaku/MSC, 2004)'
_computing_molecular_graphics 'ORTEPII (Johnson, 1976)'
_computing_publication_material CrystalStructure
_computing_structure_refinement 'SHELXL97 (Sheldrick, 1997)'
_computing_structure_solution 'DIRDIF99 (Beurskens <i>et al.</i>, 1992)'
_diffrn_detector_area_resol_mean 14.62
_diffrn_measured_fraction_theta_full 0.99
_diffrn_measured_fraction_theta_max 0.99
_diffrn_measurement_device_type 'Rigaku MercuryCCD'
_diffrn_measurement_method \w
_diffrn_radiation_type 'Mo K\a'
_diffrn_radiation_wavelength 0.7107
_diffrn_reflns_av_R_equivalents 0.036
_diffrn_reflns_limit_h_max 13
_diffrn_reflns_limit_h_min -14
_diffrn_reflns_limit_k_max 16
_diffrn_reflns_limit_k_min -16
_diffrn_reflns_limit_l_max 18
_diffrn_reflns_limit_l_min -19
_diffrn_reflns_number 14354
_diffrn_reflns_theta_full 27.48
_diffrn_reflns_theta_max 27.48
_exptl_absorpt_coefficient_mu 7.757
_exptl_absorpt_correction_T_max 0.733
_exptl_absorpt_correction_T_min 0.284
_exptl_absorpt_correction_type numerical
_exptl_absorpt_process_details '(NUMABS; Higashi, 1999)'
_exptl_crystal_colour brown
_exptl_crystal_density_diffrn 2.036
_exptl_crystal_density_meas ?
_exptl_crystal_density_method 'not measured'
_exptl_crystal_description needle
_exptl_crystal_F_000 1092.00
_exptl_crystal_size_max 0.22
_exptl_crystal_size_mid 0.04
_exptl_crystal_size_min 0.04
_refine_diff_density_max 0.90
_refine_diff_density_min -1.52
_refine_ls_extinction_method none
_refine_ls_goodness_of_fit_ref 1.173
_refine_ls_hydrogen_treatment constr
_refine_ls_number_parameters 488
_refine_ls_number_reflns 8029
_refine_ls_R_factor_gt 0.0480
_refine_ls_shift/su_max 0.0010
_refine_ls_structure_factor_coef Fsqd
_refine_ls_weighting_details 'w = 1/[\s^2^(Fo^2^)+(0.0141P)^2^+9.3496P] where P=(Fo^2^+2Fc^2^)/3'
_refine_ls_weighting_scheme calc
_refine_ls_wR_factor_ref 0.0850
_reflns_number_gt 6772
_reflns_number_total 8029
_reflns_threshold_expression F^2^>2\s(F^2^)
_cod_data_source_file ob1216.cif
_cod_data_source_block I
_cod_depositor_comments
;
The following automatic conversions were performed:

'_exptl_crystal_density_meas' value 'not measured' was changed to '?'
- the value is perceived as not measured.

Automatic conversion script
Id: cif_fix_values 3008 2015-01-20 13:52:24Z robertas 
;
_cod_original_cell_volume 1858.1(2)
_cod_database_code 2014861

loop_
_symmetry_equiv_pos_site_id
_symmetry_equiv_pos_as_xyz
1 +x,+y,+z
2 -x,-y,-z

loop_
_atom_site_label
_atom_site_fract_x
_atom_site_fract_y
_atom_site_fract_z
_atom_site_U_iso_or_equiv
_atom_site_adp_type
_atom_site_calc_flag
_atom_site_refinement_flags
_atom_site_occupancy
_atom_site_disorder_assembly
_atom_site_disorder_group
_atom_site_type_symbol
Pt1 0.18638(2) 0.19317(2) 0.25034(2) 0.01592(7) Uani d . 1.00 . . Pt
Pt2 0.32693(3) 0.32639(3) 0.24599(2) 0.01711(8) Uani d . 1.00 . . Pt
S1 0.0148(2) 0.3746(2) 0.22181(13) 0.0211(4) Uani d . 1.00 . . S
S2 0.3968(2) 0.1905(2) 0.39734(13) 0.0239(4) Uani d . 1.00 . . S
S3 0.0166(2) 0.1120(2) 0.24800(10) 0.0254(4) Uani d . 1.00 . . S
S4 0.4406(2) 0.4655(2) 0.2406(2) 0.0269(4) Uani d . 1.00 . . S
N1 0.3315(6) 0.0268(5) 0.2668(4) 0.0197(13) Uani d . 1.00 . . N
N2 0.2806(6) 0.4466(5) 0.1078(4) 0.0183(13) Uani d . 1.00 . . N
N3 0.1714(5) 0.1609(5) 0.4009(4) 0.0163(12) Uani d . 1.00 . . N
N4 0.1679(6) 0.4326(6) 0.3077(5) 0.0230(10) Uani d . 1.00 . . N
N5 0.1681(7) -0.1221(6) 0.2819(5) 0.036(2) Uani d . 1.00 . . N
N6 0.5425(9) 0.4671(9) 0.3848(7) 0.064(3) Uani d . 1.00 . . N
C1 0.2104(7) 0.2101(7) 0.1143(5) 0.020(2) Uani d . 1.00 . . C
C2 0.1468(7) 0.3105(7) 0.0351(5) 0.023(2) Uani d . 1.00 . . C
C3 0.1701(7) 0.3038(8) -0.0537(6) 0.029(2) Uani d . 1.00 . . C
C4 0.2574(8) 0.1991(8) -0.0650(6) 0.030(2) Uani d . 1.00 . . C
C5 0.3226(8) 0.0994(8) 0.0120(6) 0.030(2) Uani d . 1.00 . . C
C6 0.3005(7) 0.1037(7) 0.1031(6) 0.024(2) Uani d . 1.00 . . C
C7 0.3668(6) 0.0033(7) 0.1874(6) 0.021(2) Uani d . 1.00 . . C
C8 0.4548(8) -0.1110(7) 0.1923(6) 0.029(2) Uani d . 1.00 . . C
C9 0.5080(8) -0.2008(7) 0.2766(7) 0.036(2) Uani d . 1.00 . . C
C10 0.4727(8) -0.1755(7) 0.3582(6) 0.034(2) Uani d . 1.00 . . C
C11 0.3839(7) -0.0608(7) 0.3505(6) 0.023(2) Uani d . 1.00 . . C
C12 0.4688(7) 0.2357(7) 0.1824(5) 0.021(2) Uani d . 1.00 . . C
C13 0.5667(7) 0.1227(7) 0.2228(6) 0.029(2) Uani d . 1.00 . . C
C14 0.6599(8) 0.0746(8) 0.1682(7) 0.035(2) Uani d . 1.00 . . C
C15 0.6582(8) 0.1375(9) 0.0724(7) 0.038(2) Uani d . 1.00 . . C
C16 0.5631(7) 0.2494(8) 0.0289(6) 0.030(2) Uani d . 1.00 . . C
C17 0.4681(7) 0.2983(7) 0.0838(6) 0.024(2) Uani d . 1.00 . . C
C18 0.3644(7) 0.4173(7) 0.0437(5) 0.022(2) Uani d . 1.00 . . C
C19 0.3481(8) 0.4964(8) -0.0494(6) 0.032(2) Uani d . 1.00 . . C
C20 0.2481(8) 0.6070(8) -0.0799(6) 0.033(2) Uani d . 1.00 . . C
C21 0.1626(8) 0.6355(7) -0.0143(6) 0.029(2) Uani d . 1.00 . . C
C22 0.1809(7) 0.5545(7) 0.0777(6) 0.026(2) Uani d . 1.00 . . C
C23 0.2644(7) 0.1568(7) 0.4509(5) 0.020(2) Uani d . 1.00 . . C
C24 0.2570(8) 0.1251(8) 0.5482(5) 0.030(2) Uani d . 1.00 . . C
C25 0.1538(8) 0.1007(8) 0.5933(6) 0.034(2) Uani d . 1.00 . . C
C26 0.0548(8) 0.1116(8) 0.5402(6) 0.030(2) Uani d . 1.00 . . C
C27 0.0681(7) 0.1410(7) 0.4442(5) 0.025(2) Uani d . 1.00 . . C
C28 0.0466(7) 0.4494(7) 0.2884(5) 0.020(2) Uani d . 1.00 . . C
C29 -0.0564(8) 0.5269(7) 0.3215(6) 0.029(2) Uani d . 1.00 . . C
C30 -0.0337(9) 0.5857(8) 0.3747(7) 0.039(2) Uani d . 1.00 . . C
C31 0.0895(9) 0.5629(8) 0.3995(6) 0.035(2) Uani d . 1.00 . . C
C32 0.1851(8) 0.4876(7) 0.3636(6) 0.029(2) Uani d . 1.00 . . C
C33 0.0790(8) -0.0226(8) 0.2222(6) 0.029(2) Uani d . 1.00 . . C
C34 0.0315(10) -0.0278(9) 0.1447(7) 0.043(2) Uani d . 1.00 . . C
C35 0.0845(12) -0.1364(10) 0.1239(8) 0.063(3) Uani d . 1.00 . . C
C36 0.1814(11) -0.2336(9) 0.1809(8) 0.053(3) Uani d . 1.00 . . C
C37 0.2175(9) -0.2225(8) 0.2574(7) 0.044(3) Uani d . 1.00 . . C
C38 0.5521(9) 0.3987(8) 0.3309(6) 0.036(2) Uani d . 1.00 . . C
C39 0.6455(9) 0.2825(9) 0.3495(8) 0.049(3) Uani d . 1.00 . . C
C40 0.7297(9) 0.2363(10) 0.4221(8) 0.052(3) Uani d . 1.00 . . C
C41 0.7221(10) 0.3030(11) 0.4761(8) 0.058(3) Uani d . 1.00 . . C
C42 0.6369(13) 0.4194(12) 0.4516(9) 0.085(5) Uani d . 1.00 . . C
H2 0.0886 0.3822 0.0417 0.028 Uiso c R 1.00 . . H
H3 0.1263 0.3708 -0.1063 0.034 Uiso c R 1.00 . . H
H4 0.2721 0.1958 -0.1249 0.036 Uiso c R 1.00 . . H
H5 0.3815 0.0289 0.0041 0.036 Uiso c R 1.00 . . H
H8 0.4780 -0.1268 0.1372 0.035 Uiso c R 1.00 . . H
H9 0.5668 -0.2774 0.2793 0.044 Uiso c R 1.00 . . H
H10 0.5079 -0.2342 0.4166 0.041 Uiso c R 1.00 . . H
H11 0.3594 -0.0434 0.4049 0.028 Uiso c R 1.00 . . H
H13 0.5695 0.0789 0.2874 0.034 Uiso c R 1.00 . . H
H14 0.7244 -0.0010 0.1965 0.042 Uiso c R 1.00 . . H
H15 0.7218 0.1043 0.0368 0.046 Uiso c R 1.00 . . H
H16 0.5620 0.2918 -0.0358 0.036 Uiso c R 1.00 . . H
H19 0.4060 0.4745 -0.0926 0.039 Uiso c R 1.00 . . H
H20 0.2384 0.6608 -0.1425 0.039 Uiso c R 1.00 . . H
H21 0.0931 0.7090 -0.0323 0.035 Uiso c R 1.00 . . H
H22 0.1224 0.5746 0.1211 0.031 Uiso c R 1.00 . . H
H24 0.3227 0.1206 0.5827 0.036 Uiso c R 1.00 . . H
H25 0.1499 0.0772 0.6584 0.041 Uiso c R 1.00 . . H
H26 -0.0182 0.0995 0.5684 0.035 Uiso c R 1.00 . . H
H27 0.0030 0.1473 0.4083 0.029 Uiso c R 1.00 . . H
H29 -0.1387 0.5380 0.3074 0.034 Uiso c R 1.00 . . H
H30 -0.1007 0.6406 0.3941 0.046 Uiso c R 1.00 . . H
H31 0.1067 0.5974 0.4390 0.042 Uiso c R 1.00 . . H
H32 0.2676 0.4738 0.3792 0.034 Uiso c R 1.00 . . H
H34 -0.0344 0.0396 0.1071 0.052 Uiso c R 1.00 . . H
H35 0.0544 -0.1423 0.0722 0.075 Uiso c R 1.00 . . H
H36 0.2212 -0.3053 0.1673 0.063 Uiso c R 1.00 . . H
H37 0.2820 -0.2900 0.2963 0.053 Uiso c R 1.00 . . H
H39 0.6501 0.2367 0.3122 0.059 Uiso c R 1.00 . . H
H40 0.7928 0.1587 0.4349 0.062 Uiso c R 1.00 . . H
H41 0.7748 0.2692 0.5294 0.070 Uiso c R 1.00 . . H
H42 0.6429 0.4700 0.4819 0.102 Uiso c R 1.00 . . H

loop_
_atom_site_aniso_label
_atom_site_aniso_U_11
_atom_site_aniso_U_22
_atom_site_aniso_U_33
_atom_site_aniso_U_12
_atom_site_aniso_U_13
_atom_site_aniso_U_23
Pt1 0.01730(10) 0.01530(10) 0.0151(2) -0.00710(10) 0.00070(10) -0.00410(10)
Pt2 0.01880(10) 0.01880(10) 0.0148(2) -0.00970(10) 0.00140(10) -0.00460(10)
S1 0.0204(9) 0.0204(9) 0.0216(10) -0.0062(7) 0.0000(7) -0.0074(8)
S2 0.0237(9) 0.0297(10) 0.0171(10) -0.0141(8) -0.0014(8) -0.0023(8)
S3 0.0265(10) 0.0274(10) 0.0252(11) -0.0154(8) 0.0017(8) -0.0073(8)
S4 0.0298(10) 0.0307(11) 0.0270(11) -0.0194(9) 0.0050(9) -0.0105(9)
N1 0.019(3) 0.020(3) 0.021(4) -0.008(3) 0.001(3) -0.006(3)
N2 0.026(3) 0.024(3) 0.007(3) -0.018(3) 0.004(3) -0.001(2)
N3 0.021(3) 0.016(3) 0.010(3) -0.009(2) 0.000(2) 0.001(2)
N4 0.026(3) 0.024(3) 0.023(4) -0.015(3) 0.007(3) -0.009(3)
N5 0.049(5) 0.022(4) 0.038(5) -0.015(3) -0.008(4) -0.005(3)
N6 0.069(7) 0.058(6) 0.071(7) -0.010(5) -0.016(5) -0.037(5)
C1 0.021(4) 0.023(4) 0.018(4) -0.013(3) 0.004(3) -0.007(3)
C2 0.023(4) 0.018(4) 0.026(5) -0.006(3) -0.002(3) -0.006(3)
C3 0.028(4) 0.038(5) 0.019(5) -0.016(4) 0.000(3) -0.004(4)
C4 0.036(5) 0.042(5) 0.012(4) -0.016(4) 0.012(4) -0.011(4)
C5 0.031(4) 0.038(5) 0.027(5) -0.012(4) 0.001(4) -0.018(4)
C6 0.020(4) 0.019(4) 0.031(5) -0.006(3) -0.002(3) -0.006(3)
C7 0.013(3) 0.023(4) 0.028(5) -0.008(3) 0.001(3) -0.008(3)
C8 0.033(4) 0.025(4) 0.025(5) -0.006(4) 0.004(4) -0.010(4)
C9 0.036(5) 0.019(4) 0.049(6) -0.002(4) 0.000(4) -0.015(4)
C10 0.030(4) 0.021(4) 0.036(5) 0.002(3) -0.012(4) 0.001(4)
C11 0.021(4) 0.024(4) 0.023(4) -0.009(3) -0.002(3) -0.004(3)
C12 0.023(4) 0.025(4) 0.024(4) -0.019(3) 0.005(3) -0.009(3)
C13 0.025(4) 0.029(4) 0.030(5) -0.009(3) 0.005(4) -0.010(4)
C14 0.025(4) 0.035(5) 0.045(6) -0.008(4) 0.004(4) -0.019(4)
C15 0.032(5) 0.048(6) 0.052(7) -0.019(4) 0.012(4) -0.033(5)
C16 0.027(4) 0.049(5) 0.026(5) -0.024(4) 0.013(4) -0.018(4)
C17 0.023(4) 0.027(4) 0.028(5) -0.017(3) 0.006(3) -0.010(3)
C18 0.029(4) 0.030(4) 0.013(4) -0.023(4) 0.005(3) -0.004(3)
C19 0.037(5) 0.050(5) 0.020(5) -0.030(4) 0.011(4) -0.011(4)
C20 0.040(5) 0.034(5) 0.021(5) -0.021(4) -0.003(4) 0.000(4)
C21 0.032(4) 0.022(4) 0.026(5) -0.011(4) -0.010(4) 0.004(3)
C22 0.023(4) 0.027(4) 0.030(5) -0.013(3) 0.000(3) -0.008(4)
C23 0.023(4) 0.021(4) 0.015(4) -0.009(3) -0.003(3) -0.003(3)
C24 0.041(5) 0.040(5) 0.011(4) -0.023(4) -0.002(4) -0.003(4)
C25 0.045(5) 0.037(5) 0.021(5) -0.020(4) 0.005(4) -0.008(4)
C26 0.034(5) 0.034(5) 0.027(5) -0.018(4) 0.004(4) -0.012(4)
C27 0.029(4) 0.022(4) 0.023(4) -0.012(3) 0.002(3) -0.006(3)
C28 0.027(4) 0.023(4) 0.009(4) -0.010(3) 0.007(3) -0.005(3)
C29 0.031(4) 0.028(4) 0.024(5) -0.008(4) 0.006(4) -0.010(4)
C30 0.044(5) 0.036(5) 0.040(6) -0.013(4) 0.013(4) -0.021(4)
C31 0.047(5) 0.038(5) 0.036(5) -0.026(4) 0.019(4) -0.025(4)
C32 0.040(5) 0.028(4) 0.023(5) -0.019(4) 0.005(4) -0.009(4)
C33 0.035(5) 0.031(4) 0.023(5) -0.024(4) 0.010(4) -0.004(4)
C34 0.054(6) 0.035(5) 0.036(6) -0.007(5) -0.009(5) -0.014(4)
C35 0.097(10) 0.048(7) 0.049(7) -0.014(6) -0.015(7) -0.031(6)
C36 0.063(7) 0.037(6) 0.066(8) -0.017(5) 0.008(6) -0.028(5)
C37 0.049(6) 0.024(5) 0.064(7) -0.017(4) -0.006(5) -0.014(5)
C38 0.044(5) 0.032(5) 0.035(5) -0.016(4) 0.003(4) -0.013(4)
C39 0.032(5) 0.045(6) 0.080(8) -0.013(5) -0.002(5) -0.033(6)
C40 0.036(5) 0.057(7) 0.072(8) -0.023(5) -0.002(5) -0.025(6)
C41 0.049(7) 0.063(7) 0.063(8) -0.014(6) -0.013(6) -0.025(6)
C42 0.093(10) 0.068(8) 0.085(10) 0.018(7) -0.066(8) -0.045(8)

loop_
_atom_type_symbol
_atom_type_description
_atom_type_scat_dispersion_real
_atom_type_scat_dispersion_imag
_atom_type_scat_source
C C 0.003 0.002
;
International Tables for Crystallography
(1992, Vol. C, Tables 4.2.6.8 and 6.1.1.4)
;
H H 0.000 0.000
;
International Tables for Crystallography
(1992, Vol. C, Table 6.1.1.4)
;
N N 0.006 0.003
;
International Tables for Crystallography
(1992, Vol. C, Tables 4.2.6.8 and 6.1.1.4)
;
Pt Pt -1.703 8.390
;
International Tables for Crystallography
(1992, Vol. C, Tables 4.2.6.8 and 6.1.1.4)
;
S S 0.125 0.123
;
International Tables for Crystallography
(1992, Vol. C, Tables 4.2.6.8 and 6.1.1.4)
;

loop_
_geom_angle_atom_site_label_1
_geom_angle_atom_site_label_2
_geom_angle_atom_site_label_3
_geom_angle
_geom_angle_publ_flag
S1 Pt1 Pt2 86.69(6) yes
Pt1 Pt2 S2 87.21(6) yes
S3 Pt1 Pt2 167.57(4) yes
N1 Pt1 Pt2 97.7(2) yes
Pt1 Pt2 N2 96.3(2) yes
N3 Pt1 Pt2 86.1(2) yes
Pt1 Pt2 N4 86.2(2) yes
C1 Pt1 Pt2 94.7(3) yes
Pt1 Pt2 C12 93.9(3) yes
Pt1 Pt2 S4 175.06(4) yes
S3 Pt1 S1 80.88(7) yes
N1 Pt1 S1 174.3(2) yes
N3 Pt1 S1 88.50(10) yes
C1 Pt1 S1 95.8(2) yes
Pt1 S1 C28 105.2(2) ?
N1 Pt1 S3 94.7(2) ?
N3 Pt1 S3 93.5(2) ?
C1 Pt1 S3 86.7(3) ?
Pt1 S3 C33 109.7(3) yes
N3 Pt1 N1 95.5(2) ?
C1 Pt1 N1 80.2(2) ?
Pt1 N1 C7 115.7(4) ?
Pt1 N1 C11 124.6(6) ?
C1 Pt1 N3 175.7(2) ?
Pt1 N3 C23 121.5(5) ?
Pt1 N3 C27 118.8(6) ?
Pt1 C1 C2 127.6(6) ?
Pt1 C1 C6 113.0(5) ?
N2 Pt2 S2 175.0(2) ?
N4 Pt2 S2 87.5(2) ?
C12 Pt2 S2 95.7(2) ?
Pt2 S2 C23 104.8(2) ?
S4 Pt2 S2 94.98(8) ?
N2 Pt2 S4 81.8(2) ?
N4 Pt2 S4 89.5(2) ?
C12 Pt2 S4 90.3(3) ?
Pt2 S4 C38 112.1(4) yes
N4 Pt2 N2 96.3(2) ?
C12 Pt2 N2 80.5(2) ?
Pt2 N2 C18 115.6(4) ?
Pt2 N2 C22 126.0(5) ?
C12 Pt2 N4 176.9(2) ?
Pt2 N4 C28 121.3(6) ?
Pt2 N4 C32 121.5(6) ?
Pt2 C12 C13 128.5(6) ?
Pt2 C12 C17 114.0(5) ?
S1 C28 N4 120.6(6) ?
S1 C28 C29 118.1(7) ?
S2 C23 N3 121.7(6) ?
S2 C23 C24 118.2(7) ?
S3 C33 N5 118.5(8) ?
S3 C33 C34 119.6(6) ?
S4 C38 C39 123.0(10) ?
S4 C38 N6 115.3(6) ?
N1 C7 C6 113.6(6) ?
C11 N1 C7 119.4(6) ?
N1 C7 C8 119.9(6) ?
N1 C11 C10 122.3(8) ?
N2 C18 C17 113.6(6) ?
C22 N2 C18 118.2(6) ?
N2 C18 C19 120.4(6) ?
N2 C22 C21 122.7(7) ?
C27 N3 C23 119.6(7) ?
N3 C23 C24 120.1(7) ?
N3 C27 C26 122.6(8) ?
C32 N4 C28 117.2(7) ?
N4 C28 C29 121.3(9) ?
N4 C32 C31 124.7(9) ?
N5 C33 C34 121.7(9) ?
C37 N5 C33 116.6(9) ?
N5 C37 C36 125.4(8) ?
N6 C38 C39 121.0(10) ?
C42 N6 C38 115.5(9) ?
N6 C42 C41 123.0(10) ?
C6 C1 C2 119.4(8) ?
C1 C2 C3 120.0(7) ?
C1 C6 C7 117.3(8) ?
C1 C6 C5 119.4(6) ?
C2 C3 C4 120.8(6) ?
C3 C4 C5 120.2(8) ?
C4 C5 C6 120.2(8) ?
C5 C6 C7 123.4(7) ?
C6 C7 C8 126.4(8) ?
C7 C8 C9 121.3(9) ?
C8 C9 C10 118.6(7) ?
C9 C10 C11 118.4(7) ?
C17 C12 C13 117.5(7) ?
C12 C13 C14 120.9(7) ?
C12 C17 C18 116.1(7) ?
C12 C17 C16 121.3(6) ?
C13 C14 C15 120.8(7) ?
C14 C15 C16 120.6(9) ?
C15 C16 C17 118.9(8) ?
C16 C17 C18 122.6(7) ?
C17 C18 C19 126.0(7) ?
C18 C19 C20 121.5(8) ?
C19 C20 C21 117.7(7) ?
C20 C21 C22 119.5(6) ?
C23 C24 C25 120.5(9) ?
C24 C25 C26 119.0(8) ?
C25 C26 C27 118.1(8) ?
C28 C29 C30 119.1(9) ?
C29 C30 C31 119.8(9) ?
C30 C31 C32 117.0(10) ?
C33 C34 C35 118.9(8) ?
C34 C35 C36 118.0(10) ?
C35 C36 C37 118.0(10) ?
C38 C39 C40 119.0(10) ?
C39 C40 C41 119.0(10) ?
C40 C41 C42 119.0(10) ?
N1 C11 H11 118.8359 ?
N2 C22 H22 118.6330 ?
N3 C27 H27 118.7221 ?
N4 C32 H32 117.6445 ?
N5 C37 H37 117.2986 ?
N6 C42 H42 118.2164 ?
C1 C2 H2 119.9751 ?
H2 C2 C3 119.9818 ?
C2 C3 H3 119.5924 ?
H3 C3 C4 119.5845 ?
C3 C4 H4 119.9109 ?
C4 C5 H5 119.9227 ?
H4 C4 C5 119.9050 ?
H5 C5 C6 119.9153 ?
C7 C8 H8 119.3695 ?
H8 C8 C9 119.3804 ?
C8 C9 H9 120.6893 ?
C9 C10 H10 120.7940 ?
H9 C9 C10 120.6761 ?
C10 C11 H11 118.8441 ?
H10 C10 C11 120.7864 ?
C12 C13 H13 119.5366 ?
H13 C13 C14 119.5339 ?
C13 C14 H14 119.6172 ?
H14 C14 C15 119.6210 ?
C14 C15 H15 119.7212 ?
C15 C16 H16 120.5278 ?
H15 C15 C16 119.7073 ?
H16 C16 C17 120.5229 ?
C18 C19 H19 119.2407 ?
H19 C19 C20 119.2397 ?
C19 C20 H20 121.1575 ?
C20 C21 H21 120.2838 ?
H20 C20 C21 121.1574 ?
C21 C22 H22 118.6285 ?
H21 C21 C22 120.2618 ?
C23 C24 H24 119.7641 ?
H24 C24 C25 119.7679 ?
C24 C25 H25 120.5144 ?
C25 C26 H26 120.9464 ?
H25 C25 C26 120.5169 ?
C26 C27 H27 118.7137 ?
H26 C26 C27 120.9576 ?
C28 C29 H29 120.4363 ?
H29 C29 C30 120.4217 ?
C29 C30 H30 120.0963 ?
C30 C31 H31 121.1645 ?
H30 C30 C31 120.0835 ?
C31 C32 H32 117.6467 ?
H31 C31 C32 121.1529 ?
C33 C34 H34 120.5472 ?
H34 C34 C35 120.5383 ?
C34 C35 H35 120.6123 ?
C35 C36 H36 120.8817 ?
H35 C35 C36 120.6163 ?
H36 C36 C37 120.9023 ?
C36 C37 H37 117.2820 ?
C38 C39 H39 120.2415 ?
H39 C39 C40 120.2417 ?
C39 C40 H40 120.0853 ?
C40 C41 H41 120.4866 ?
H40 C40 C41 120.0621 ?
H41 C41 C42 120.4767 ?
C41 C42 H42 118.2221 ?

loop_
_geom_bond_atom_site_label_1
_geom_bond_atom_site_label_2
_geom_bond_site_symmetry_1
_geom_bond_site_symmetry_2
_geom_bond_distance
_geom_bond_publ_flag
Pt1 Pt2 . . 2.6514(5) yes
Pt1 S1 . . 2.305(2) yes
Pt1 S3 . . 2.479(3) yes
Pt1 N1 . . 2.066(5) yes
Pt1 N3 . . 2.189(6) yes
Pt1 C1 . . 2.017(8) yes
Pt2 S2 . . 2.306(2) yes
Pt2 S4 . . 2.466(3) yes
Pt2 N2 . . 2.066(5) yes
Pt2 N4 . . 2.184(6) yes
Pt2 C12 . . 2.004(8) yes
S1 C28 . . 1.750(10) ?
S2 C23 . . 1.746(8) ?
S3 C33 . . 1.740(10) ?
S4 C38 . . 1.720(10) ?
N1 C7 . . 1.350(10) ?
N1 C11 . . 1.349(8) ?
N2 C18 . . 1.360(10) ?
N2 C22 . . 1.354(8) ?
N3 C23 . . 1.340(10) ?
N3 C27 . . 1.340(10) ?
N4 C28 . . 1.360(10) ?
N4 C32 . . 1.340(10) ?
N5 C33 . . 1.349(9) ?
N5 C37 . . 1.340(10) ?
N6 C38 . . 1.36(2) ?
N6 C42 . . 1.36(2) ?
C1 C2 . . 1.391(9) ?
C1 C6 . . 1.410(10) ?
C2 C3 . . 1.390(10) ?
C3 C4 . . 1.380(10) ?
C4 C5 . . 1.370(10) ?
C5 C6 . . 1.410(10) ?
C6 C7 . . 1.447(9) ?
C7 N1 . . 1.350(10) ?
C7 C6 . . 1.447(9) ?
C7 C8 . . 1.390(10) ?
C8 C7 . . 1.390(10) ?
C8 C9 . . 1.370(10) ?
C9 C10 . . 1.390(10) ?
C10 C11 . . 1.380(10) ?
C12 C13 . . 1.395(9) ?
C12 C17 . . 1.410(10) ?
C13 C14 . . 1.390(10) ?
C14 C15 . . 1.380(10) ?
C15 C16 . . 1.380(10) ?
C16 C17 . . 1.400(10) ?
C17 C18 . . 1.466(9) ?
C18 N2 . . 1.360(10) ?
C18 C17 . . 1.466(9) ?
C18 C19 . . 1.380(10) ?
C19 C18 . . 1.380(10) ?
C19 C20 . . 1.370(10) ?
C20 C21 . . 1.380(10) ?
C21 C22 . . 1.370(10) ?
C23 C24 . . 1.400(10) ?
C24 C25 . . 1.370(10) ?
C25 C26 . . 1.390(10) ?
C26 C27 . . 1.380(10) ?
C28 C29 . . 1.410(10) ?
C29 C30 . . 1.37(2) ?
C30 C31 . . 1.390(10) ?
C31 C32 . . 1.370(10) ?
C33 C34 . . 1.38(2) ?
C34 C35 . . 1.40(2) ?
C35 C36 . . 1.370(10) ?
C36 C37 . . 1.35(2) ?
C38 C39 . . 1.390(10) ?
C39 C40 . . 1.35(2) ?
C40 C41 . . 1.35(2) ?
C41 C42 . . 1.35(2) ?
C2 H2 . . 0.9300 ?
C3 H3 . . 0.9300 ?
C4 H4 . . 0.9299 ?
C5 H5 . . 0.9300 ?
C8 H8 . . 0.9301 ?
C9 H9 . . 0.9301 ?
C10 H10 . . 0.9300 ?
C11 H11 . . 0.9300 ?
C13 H13 . . 0.9300 ?
C14 H14 . . 0.9300 ?
C15 H15 . . 0.9300 ?
C16 H16 . . 0.9299 ?
C19 H19 . . 0.9300 ?
C20 H20 . . 0.9300 ?
C21 H21 . . 0.9301 ?
C22 H22 . . 0.9300 ?
C24 H24 . . 0.9300 ?
C25 H25 . . 0.9301 ?
C26 H26 . . 0.9300 ?
C27 H27 . . 0.9300 ?
C29 H29 . . 0.9300 ?
C30 H30 . . 0.9301 ?
C31 H31 . . 0.9299 ?
C32 H32 . . 0.9300 ?
C34 H34 . . 0.9300 ?
C35 H35 . . 0.9299 ?
C36 H36 . . 0.9301 ?
C37 H37 . . 0.9300 ?
C39 H39 . . 0.9300 ?
C40 H40 . . 0.9300 ?
C41 H41 . . 0.9299 ?
C42 H42 . . 0.9300 ?

loop_
_geom_hbond_atom_site_label_D
_geom_hbond_atom_site_label_H
_geom_hbond_atom_site_label_A
_geom_hbond_site_symmetry_D
_geom_hbond_site_symmetry_H
_geom_hbond_site_symmetry_A
_geom_hbond_distance_DH
_geom_hbond_distance_HA
_geom_hbond_distance_DA
_geom_hbond_angle_DHA
_geom_hbond_publ_flag
C19 H19 S4 1_555 1_555 2_665 0.93 2.76 3.600(10) 150 yes
C26 H26 N5 1_555 1_555 2_556 0.93 2.76 3.540(10) 142 yes

loop_
_geom_torsion_atom_site_label_1
_geom_torsion_atom_site_label_2
_geom_torsion_atom_site_label_3
_geom_torsion_atom_site_label_4
_geom_torsion
S1 Pt1 Pt2 S2 121.33(5)
Pt2 Pt1 S1 C28 -39.0(3)
Pt2 Pt1 S3 C33 157.6(3)
Pt2 Pt1 N1 C7 -97.6(6)
Pt2 Pt1 N3 C23 -30.5(5)
Pt2 Pt1 C1 C2 -80.9(8)
Pt1 Pt2 S2 C23 -37.6(3)
S2 Pt2 S4 C38 13.9(4)
Pt1 Pt2 N2 C18 -97.3(7)
Pt1 Pt2 N4 C28 -31.4(5)
Pt1 Pt2 C12 C13 -83.0(9)
Pt1 S1 C28 N4 29.0(6)
Pt2 S2 C23 N3 28.0(7)
Pt1 S3 C33 N5 61.6(8)
Pt2 S4 C38 N6 -125.8(7)
Pt1 N1 C7 C6 3.0(10)
Pt1 N1 C11 C10 173.8(8)
Pt2 N2 C18 C17 5.0(10)
Pt2 N2 C22 C21 173.8(8)
Pt1 N3 C23 S2 5.8(8)
Pt1 N3 C27 C26 175.6(6)
Pt2 N4 C28 S1 5.8(8)
Pt2 N4 C32 C31 175.2(6)
C37 N5 C33 S3 -177.4(7)
C33 N5 C37 C36 -3.0(10)
C42 N6 C38 S4 -174.7(8)
C38 N6 C42 C41 -11.0(10)
Pt1 C1 C2 C3 -176.3(8)
Pt1 C1 C6 C5 176.7(8)
C1 C2 C3 C4 .0(10)
C2 C3 C4 C5 .0(10)
C3 C4 C5 C6 .0(10)
C4 C5 C6 C1 .0(10)
C1 C6 C7 N1 .0(10)
C5 C6 C7 N1 179.8(6)
N1 C7 C8 C9 .0(10)
C7 C8 C9 C10 .0(10)
C8 C9 C10 C11 .0(10)
C9 C10 C11 N1 .0(10)
Pt2 C12 C13 C14 -178.1(9)
Pt2 C12 C17 C16 178.0(9)
C12 C13 C14 C15 .0(10)
C13 C14 C15 C16 .0(10)
C14 C15 C16 C17 .0(10)
C15 C16 C17 C12 .0(10)
C12 C17 C18 N2 -2.0(10)
C16 C17 C18 N2 178.4(9)
N2 C18 C19 C20 .0(10)
C18 C19 C20 C21 -1.0(10)
C19 C20 C21 C22 .0(10)
C20 C21 C22 N2 .0(10)
S2 C23 C24 C25 178.5(7)
C23 C24 C25 C26 -1.0(10)
C24 C25 C26 C27 3.0(10)
C25 C26 C27 N3 .0(10)
S1 C28 C29 C30 179.4(6)
C28 C29 C30 C31 -3.0(10)
C29 C30 C31 C32 4.0(10)
C30 C31 C32 N4 -1.0(10)
S3 C33 C34 C35 178.9(9)
C33 C34 C35 C36 .0(10)
C34 C35 C36 C37 3.0(10)
C35 C36 C37 N5 -1.0(10)
S4 C38 C39 C40 -179.8(7)
C38 C39 C40 C41 .0(10)
C39 C40 C41 C42 -5.0(10)
C40 C41 C42 N6 11(2)
